data_1506587
loop_
_publ_author_name
'Denekamp, C.'
'Gottlieb, L.'
'Tamiri, T.'
'Tsoglin, A.'
'Shilav, R.'
'Kapon, M.'

_publ_section_title
;
 Two separable conformers of TATP and analogues exist at room temperature.
;
_journal_issue 12
_journal_name_full 'Organic letters'
_journal_page_first 2461
_journal_page_last 2464
_journal_paper_doi 10.1021/ol050801c
_journal_volume 7
_journal_year 2005
_chemical_formula_moiety 'C18 H30 O6'
_chemical_formula_sum 'C18 H30 O6'
_chemical_formula_weight 342.42
_chemical_name_systematic
; 
 ? 
;
_space_group_IT_number 61
_symmetry_cell_setting orthorhombic
_symmetry_space_group_name_Hall '-P 2ac 2ab'
_symmetry_space_group_name_H-M 'P b c a'
_atom_sites_solution_hydrogens geom
_atom_sites_solution_primary direct
_atom_sites_solution_secondary difmap
_audit_creation_method SHELXL-97
_cell_angle_alpha 90.00
_cell_angle_beta 90.00
_cell_angle_gamma 90.00
_cell_formula_units_Z 8
_cell_length_a 11.7390(2)
_cell_length_b 9.9400(2)
_cell_length_c 31.9930(6)
_cell_measurement_reflns_used 4455
_cell_measurement_temperature 293(2)
_cell_measurement_theta_max 27.485
_cell_measurement_theta_min 1.018
_cell_volume 3733.12(12)
_computing_cell_refinement 'HKL Scalepack (Otwinowski & Minor 1997)'
_computing_data_collection 'Nonius (1997), KappaCCD Collect Program'
_computing_data_reduction
;
HKL Denzo and Scalepack (Otwinowski & Minor 1997)
;
_computing_molecular_graphics
;
Molecular Structure Corporation (1999). 
ORTEP. TEXRAY Structure Analysis Package. 
MSC, 3200 Research Forest Drive, The 
Woodlands,TX 77381, USA.
;
_computing_publication_material 'SHELXL-97 (Sheldrick, 1997)'
_computing_structure_refinement 'SHELXL-97 (Sheldrick, 1997)'
_computing_structure_solution
;
S.Mackay, C.J.Gilmore, C.Edwards, M. Tremayne, N. Stuart, K.Shankland 
"maXus": a computer program for the solution and refinement of crystal 
structures from diffraction data University of Glasgow, Scotland, UK, 
Nonius BV, Delft, The Netherlands and MacScience Co. Ltd.,
Yokohama, Japan (1998)
;
_diffrn_ambient_temperature 293(2)
_diffrn_measured_fraction_theta_full 0.998
_diffrn_measured_fraction_theta_max 0.998
_diffrn_measurement_device_type KappaCCD
_diffrn_measurement_method CCD
_diffrn_radiation_monochromator graphite
_diffrn_radiation_source 'fine-focus sealed tube'
_diffrn_radiation_type MoK\a
_diffrn_radiation_wavelength 0.71073
_diffrn_reflns_av_R_equivalents 0.0289
_diffrn_reflns_av_sigmaI/netI 0.0520
_diffrn_reflns_limit_h_max 13
_diffrn_reflns_limit_h_min -13
_diffrn_reflns_limit_k_max 11
_diffrn_reflns_limit_k_min -11
_diffrn_reflns_limit_l_max 37
_diffrn_reflns_limit_l_min -38
_diffrn_reflns_number 6151
_diffrn_reflns_theta_full 25.05
_diffrn_reflns_theta_max 25.05
_diffrn_reflns_theta_min 1.27
_exptl_absorpt_coefficient_mu 0.090
_exptl_absorpt_correction_T_max 0.9787
_exptl_absorpt_correction_T_min 0.9657
_exptl_absorpt_correction_type none
_exptl_crystal_colour colorless
_exptl_crystal_density_diffrn 1.219
_exptl_crystal_density_method 'not measured'
_exptl_crystal_description block
_exptl_crystal_F_000 1488
_exptl_crystal_size_max 0.39
_exptl_crystal_size_mid 0.39
_exptl_crystal_size_min 0.24
_refine_diff_density_max 0.176
_refine_diff_density_min -0.144
_refine_diff_density_rms 0.032
_refine_ls_extinction_method none
_refine_ls_goodness_of_fit_ref 0.886
_refine_ls_hydrogen_treatment mixed
_refine_ls_matrix_type full
_refine_ls_number_parameters 256
_refine_ls_number_reflns 3291
_refine_ls_number_restraints 0
_refine_ls_restrained_S_all 0.886
_refine_ls_R_factor_all 0.0654
_refine_ls_R_factor_gt 0.0378
_refine_ls_shift/su_max 0.004
_refine_ls_shift/su_mean 0.001
_refine_ls_structure_factor_coef Fsqd
_refine_ls_weighting_details 'calc w=1/[\s^2^(Fo^2^)+(0.0608P)^2^+0.0000P] where P=(Fo^2^+2Fc^2^)/3'
_refine_ls_weighting_scheme calc
_refine_ls_wR_factor_gt 0.0936
_refine_ls_wR_factor_ref 0.0989
_reflns_number_gt 1982
_reflns_number_total 3291
_reflns_threshold_expression >2sigma(I)
_cod_data_source_file ol050801csi20050413_034914.cif
_cod_data_source_block hextatp
_cod_original_sg_symbol_H-M Pbca
_cod_database_code 1506587

loop_
_symmetry_equiv_pos_as_xyz
'x, y, z'
'-x+1/2, -y, z+1/2'
'x+1/2, -y+1/2, -z'
'-x, y+1/2, -z+1/2'
'-x, -y, -z'
'x-1/2, y, -z-1/2'
'-x-1/2, y-1/2, z'
'x, -y-1/2, z-1/2'

loop_
_atom_site_label
_atom_site_type_symbol
_atom_site_fract_x
_atom_site_fract_y
_atom_site_fract_z
_atom_site_U_iso_or_equiv
_atom_site_adp_type
_atom_site_occupancy
_atom_site_symmetry_multiplicity
_atom_site_calc_flag
_atom_site_refinement_flags
O1 O 0.39449(9) 0.12871(11) 0.60513(3) 0.0432(3) Uani 1 1 d .
O2 O 0.47230(9) 0.15613(10) 0.64030(3) 0.0421(3) Uani 1 1 d .
O3 O 0.43391(11) -0.06366(13) 0.66550(4) 0.0415(5) Uani 0.941(4) 1 d P
O3A O 0.5444(19) -0.019(3) 0.6690(8) 0.065(10) Uiso 0.059(4) 1 d P
O4 O 0.54914(12) -0.10158(13) 0.65141(4) 0.0407(4) Uani 0.941(4) 1 d P
O4A O 0.475(2) -0.127(3) 0.6527(7) 0.039(7) Uiso 0.059(4) 1 d P
O5 O 0.48130(9) -0.11686(11) 0.58178(4) 0.0483(3) Uani 1 1 d .
O6 O 0.54353(9) 0.00795(11) 0.57285(3) 0.0480(3) Uani 1 1 d .
C1 C 0.43509(14) 0.07727(14) 0.67460(5) 0.0386(4) Uani 1 1 d .
C2 C 0.31164(15) 0.10226(16) 0.68619(5) 0.0463(4) Uani 1 1 d .
H2A H 0.2903 0.0440 0.7092 0.060(5) Uiso 1 1 calc R
H2B H 0.2631 0.0810 0.6625 0.056(5) Uiso 1 1 calc R
C3 C 0.29419(15) 0.24819(17) 0.69873(5) 0.0543(5) Uani 1 1 d .
H3A H 0.3096 0.3060 0.6750 0.064(6) Uiso 1 1 calc R
H3B H 0.2156 0.2618 0.7071 0.061(5) Uiso 1 1 calc R
C4 C 0.37225(17) 0.2857(2) 0.73448(6) 0.0662(6) Uani 1 1 d .
H4A H 0.3614 0.3799 0.7414 0.086(7) Uiso 1 1 calc R
H4B H 0.3525 0.2328 0.7589 0.075(7) Uiso 1 1 calc R
C5 C 0.49552(16) 0.26193(17) 0.72363(6) 0.0577(5) Uani 1 1 d .
H5A H 0.5425 0.2805 0.7479 0.070(5) Uiso 1 1 calc R
H5B H 0.5181 0.3232 0.7015 0.057(5) Uiso 1 1 calc R
C6 C 0.51563(15) 0.11734(16) 0.70935(5) 0.0475(4) Uani 1 1 d .
H6A H 0.5935 0.1082 0.6997 0.059(5) Uiso 1 1 calc R
H6B H 0.5053 0.0571 0.7329 0.053(5) Uiso 1 1 calc R
C7 C 0.53645(14) -0.18437(15) 0.61560(5) 0.0397(4) Uani 1 1 d .
C8 C 0.46106(14) -0.30608(17) 0.62198(6) 0.0494(4) Uani 1 1 d .
H8A H 0.4548 -0.3553 0.5959 0.046(5) Uiso 1 1 calc R
H8B H 0.3853 -0.2768 0.6300 0.053(5) Uiso 1 1 calc R
C9 C 0.50882(16) -0.39779(19) 0.65545(7) 0.0614(6) Uani 1 1 d .
H9A H 0.4616 -0.4775 0.6577 0.079(6) Uiso 1 1 calc R
H9B H 0.5071 -0.3518 0.6822 0.079(7) Uiso 1 1 calc R
C10 C 0.63028(16) -0.43895(19) 0.64544(7) 0.0663(6) Uani 1 1 d .
H10A H 0.6598 -0.4939 0.6680 0.084(7) Uiso 1 1 calc R
H10B H 0.6308 -0.4928 0.6202 0.090(7) Uiso 1 1 calc R
C11 C 0.70617(15) -0.31829(18) 0.63951(6) 0.0562(5) Uani 1 1 d .
H11A H 0.7815 -0.3481 0.6312 0.068(6) Uiso 1 1 calc R
H11B H 0.7135 -0.2708 0.6659 0.052(5) Uiso 1 1 calc R
C12 C 0.65910(14) -0.22256(17) 0.60651(5) 0.0484(5) Uani 1 1 d .
H12A H 0.7055 -0.1418 0.6057 0.062(5) Uiso 1 1 calc R
H12B H 0.6634 -0.2651 0.5793 0.063(5) Uiso 1 1 calc R
C13 C 0.46127(14) 0.11273(16) 0.56851(5) 0.0404(4) Uani 1 1 d .
C14 C 0.53422(15) 0.23472(17) 0.55854(6) 0.0525(5) Uani 1 1 d .
H14A H 0.5833 0.2143 0.5350 0.052(5) Uiso 1 1 calc R
H14B H 0.5823 0.2553 0.5824 0.069(6) Uiso 1 1 calc R
C15 C 0.46111(19) 0.35676(18) 0.54813(6) 0.0641(6) Uani 1 1 d .
H15A H 0.4179 0.3831 0.5726 0.060(6) Uiso 1 1 calc R
H15B H 0.5099 0.4314 0.5403 0.072(6) Uiso 1 1 calc R
C16 C 0.38036(19) 0.3259(2) 0.51271(6) 0.0687(6) Uani 1 1 d .
H16A H 0.4236 0.3043 0.4878 0.076(6) Uiso 1 1 calc R
H16B H 0.3343 0.4046 0.5068 0.093(7) Uiso 1 1 calc R
C17 C 0.30340(16) 0.20856(19) 0.52380(6) 0.0650(5) Uani 1 1 d .
H17A H 0.2545 0.1881 0.5002 0.083(6) Uiso 1 1 calc R
H17B H 0.2552 0.2334 0.5472 0.072(6) Uiso 1 1 calc R
C18 C 0.37251(15) 0.08421(17) 0.53523(5) 0.0530(5) Uani 1 1 d .
H18A H 0.3213 0.0147 0.5452 0.061(5) Uiso 1 1 calc R
H18B H 0.4102 0.0504 0.5104 0.068(6) Uiso 1 1 calc R

loop_
_atom_site_aniso_label
_atom_site_aniso_U_11
_atom_site_aniso_U_22
_atom_site_aniso_U_33
_atom_site_aniso_U_23
_atom_site_aniso_U_13
_atom_site_aniso_U_12
O1 0.0412(6) 0.0506(7) 0.0376(6) 0.0042(5) -0.0042(5) 0.0008(5)
O2 0.0469(7) 0.0442(6) 0.0351(6) 0.0034(5) -0.0049(5) -0.0058(5)
O3 0.0399(9) 0.0313(8) 0.0531(8) -0.0022(6) 0.0108(6) 0.0021(6)
O4 0.0348(9) 0.0406(8) 0.0468(8) -0.0050(6) 0.0008(6) 0.0059(6)
O5 0.0540(7) 0.0389(7) 0.0519(7) 0.0004(5) -0.0062(6) -0.0013(6)
O6 0.0471(7) 0.0475(7) 0.0494(7) 0.0077(6) 0.0021(5) 0.0009(6)
C1 0.0527(11) 0.0289(9) 0.0342(9) 0.0029(7) 0.0030(8) 0.0057(8)
C2 0.0483(11) 0.0438(10) 0.0469(11) -0.0013(8) 0.0051(9) -0.0058(8)
C3 0.0503(11) 0.0532(11) 0.0593(12) -0.0076(10) 0.0023(9) 0.0125(10)
C4 0.0846(15) 0.0521(13) 0.0620(14) -0.0188(11) -0.0109(11) 0.0183(11)
C5 0.0719(13) 0.0485(11) 0.0526(12) -0.0033(9) -0.0209(10) -0.0070(10)
C6 0.0510(11) 0.0498(11) 0.0416(10) 0.0034(8) -0.0025(8) 0.0075(9)
C7 0.0499(10) 0.0341(9) 0.0351(9) -0.0015(7) -0.0020(8) 0.0082(8)
C8 0.0445(10) 0.0404(9) 0.0634(12) -0.0046(9) 0.0004(9) 0.0023(9)
C9 0.0554(13) 0.0443(11) 0.0845(16) 0.0158(11) 0.0083(10) 0.0022(10)
C10 0.0633(13) 0.0509(11) 0.0845(16) 0.0146(12) 0.0037(11) 0.0166(11)
C11 0.0465(11) 0.0634(12) 0.0585(13) 0.0059(10) 0.0029(9) 0.0131(10)
C12 0.0447(10) 0.0512(11) 0.0493(11) 0.0018(9) 0.0025(8) 0.0015(9)
C13 0.0457(10) 0.0398(10) 0.0357(9) 0.0051(7) -0.0006(8) 0.0063(8)
C14 0.0556(11) 0.0566(12) 0.0453(11) 0.0105(9) 0.0025(10) -0.0063(10)
C15 0.0880(15) 0.0469(12) 0.0575(13) 0.0122(9) 0.0092(12) -0.0037(11)
C16 0.0869(15) 0.0639(13) 0.0554(13) 0.0167(10) 0.0014(12) 0.0227(13)
C17 0.0623(12) 0.0790(15) 0.0537(12) 0.0070(10) -0.0108(11) 0.0171(12)
C18 0.0588(12) 0.0551(12) 0.0451(11) 0.0025(9) -0.0116(10) 0.0025(10)

loop_
_atom_type_symbol
_atom_type_description
_atom_type_scat_dispersion_real
_atom_type_scat_dispersion_imag
_atom_type_scat_source
C C 0.0033 0.0016 'International Tables Vol C Tables 4.2.6.8 and 6.1.1.4'
H H 0.0000 0.0000 'International Tables Vol C Tables 4.2.6.8 and 6.1.1.4'
O O 0.0106 0.0060 'International Tables Vol C Tables 4.2.6.8 and 6.1.1.4'

loop_
_geom_angle_atom_site_label_1
_geom_angle_atom_site_label_2
_geom_angle_atom_site_label_3
_geom_angle
C13 O1 O2 107.97(10)
C1 O2 O1 107.31(10)
C1 O3 O4 107.67(11)
O4A O3A C1 91.9(16)
C7 O4 O3 107.39(12)
O3 O4A O4 110(3)
O3A O4A C7 107(2)
C7 O5 O6 108.60(11)
C13 O6 O5 107.40(10)
O2 C1 O3 112.76(12)
O2 C1 C6 103.34(13)
O3 C1 C6 114.41(13)
O2 C1 C2 113.15(13)
O3 C1 C2 101.59(12)
C6 C1 C2 112.00(13)
O2 C1 O3A 89.8(8)
C6 C1 O3A 74.9(10)
C2 C1 O3A 152.4(9)
C1 C2 C3 110.48(14)
C1 C2 H2A 109.6
C3 C2 H2A 109.6
C1 C2 H2B 109.6
C3 C2 H2B 109.6
H2A C2 H2B 108.1
C4 C3 C2 110.71(15)
C4 C3 H3A 109.5
C2 C3 H3A 109.5
C4 C3 H3B 109.5
C2 C3 H3B 109.5
H3A C3 H3B 108.1
C5 C4 C3 111.65(15)
C5 C4 H4A 109.3
C3 C4 H4A 109.3
C5 C4 H4B 109.3
C3 C4 H4B 109.3
H4A C4 H4B 108.0
C4 C5 C6 111.43(15)
C4 C5 H5A 109.3
C6 C5 H5A 109.3
C4 C5 H5B 109.3
C6 C5 H5B 109.3
H5A C5 H5B 108.0
C1 C6 C5 111.79(13)
C1 C6 H6A 109.3
C5 C6 H6A 109.3
C1 C6 H6B 109.3
C5 C6 H6B 109.3
H6A C6 H6B 107.9
O4 C7 O5 112.76(12)
O5 C7 O4A 101.8(8)
O4 C7 C8 114.62(13)
O5 C7 C8 102.27(12)
O4A C7 C8 85.2(10)
O4 C7 C12 101.56(13)
O5 C7 C12 113.73(13)
O4A C7 C12 134.5(9)
C8 C7 C12 112.39(13)
C7 C8 C9 111.11(14)
C7 C8 H8A 109.4
C9 C8 H8A 109.4
C7 C8 H8B 109.4
C9 C8 H8B 109.4
H8A C8 H8B 108.0
C8 C9 C10 111.16(16)
C8 C9 H9A 109.4
C10 C9 H9A 109.4
C8 C9 H9B 109.4
C10 C9 H9B 109.4
H9A C9 H9B 108.0
C11 C10 C9 111.57(15)
C11 C10 H10A 109.3
C9 C10 H10A 109.3
C11 C10 H10B 109.3
C9 C10 H10B 109.3
H10A C10 H10B 108.0
C10 C11 C12 111.70(15)
C10 C11 H11A 109.3
C12 C11 H11A 109.3
C10 C11 H11B 109.3
C12 C11 H11B 109.3
H11A C11 H11B 107.9
C7 C12 C11 111.55(14)
C7 C12 H12A 109.3
C11 C12 H12A 109.3
C7 C12 H12B 109.3
C11 C12 H12B 109.3
H12A C12 H12B 108.0
O1 C13 O6 112.05(11)
O1 C13 C18 102.77(14)
O6 C13 C18 113.37(13)
O1 C13 C14 113.31(13)
O6 C13 C14 102.81(13)
C18 C13 C14 112.92(14)
C13 C14 C15 111.36(15)
C13 C14 H14A 109.4
C15 C14 H14A 109.4
C13 C14 H14B 109.4
C15 C14 H14B 109.4
H14A C14 H14B 108.0
C16 C15 C14 110.88(16)
C16 C15 H15A 109.5
C14 C15 H15A 109.5
C16 C15 H15B 109.5
C14 C15 H15B 109.5
H15A C15 H15B 108.1
C15 C16 C17 110.77(16)
C15 C16 H16A 109.5
C17 C16 H16A 109.5
C15 C16 H16B 109.5
C17 C16 H16B 109.5
H16A C16 H16B 108.1
C16 C17 C18 111.28(16)
C16 C17 H17A 109.4
C18 C17 H17A 109.4
C16 C17 H17B 109.4
C18 C17 H17B 109.4
H17A C17 H17B 108.0
C13 C18 C17 112.51(15)
C13 C18 H18A 109.1
C17 C18 H18A 109.1
C13 C18 H18B 109.1
C17 C18 H18B 109.1
H18A C18 H18B 107.8

loop_
_geom_bond_atom_site_label_1
_geom_bond_atom_site_label_2
_geom_bond_distance
O1 C13 1.4187(18)
O1 O2 1.4747(14)
O2 C1 1.4176(18)
O3 C1 1.431(2)
O3 O4 1.475(2)
O3A O4A 1.45(4)
O3A C1 1.61(3)
O4 C7 1.418(2)
O4A C7 1.50(3)
O5 C7 1.4284(18)
O5 O6 1.4678(15)
O6 C13 1.4271(19)
C1 C6 1.513(2)
C1 C2 1.516(2)
C2 C3 1.519(2)
C2 H2A 0.9700
C2 H2B 0.9700
C3 C4 1.512(2)
C3 H3A 0.9700
C3 H3B 0.9700
C4 C5 1.507(2)
C4 H4A 0.9700
C4 H4B 0.9700
C5 C6 1.527(2)
C5 H5A 0.9700
C5 H5B 0.9700
C6 H6A 0.9700
C6 H6B 0.9700
C7 C8 1.513(2)
C7 C12 1.517(2)
C8 C9 1.514(2)
C8 H8A 0.9700
C8 H8B 0.9700
C9 C10 1.518(2)
C9 H9A 0.9700
C9 H9B 0.9700
C10 C11 1.506(2)
C10 H10A 0.9700
C10 H10B 0.9700
C11 C12 1.525(2)
C11 H11A 0.9700
C11 H11B 0.9700
C12 H12A 0.9700
C12 H12B 0.9700
C13 C18 1.516(2)
C13 C14 1.518(2)
C14 C15 1.523(2)
C14 H14A 0.9700
C14 H14B 0.9700
C15 C16 1.509(3)
C15 H15A 0.9700
C15 H15B 0.9700
C16 C17 1.518(3)
C16 H16A 0.9700
C16 H16B 0.9700
C17 C18 1.523(2)
C17 H17A 0.9700
C17 H17B 0.9700
C18 H18A 0.9700
C18 H18B 0.9700

loop_
_geom_torsion_atom_site_label_1
_geom_torsion_atom_site_label_2
_geom_torsion_atom_site_label_3
_geom_torsion_atom_site_label_4
_geom_torsion
C13 O1 O2 C1 -136.25(12)
C1 O3A O4A C7 135.9(14)
C7 O5 O6 C13 -133.96(12)
O1 O2 C1 O3 58.71(15)
O1 O2 C1 C6 -177.23(10)
O1 O2 C1 C2 -55.89(15)
O4 O3 C1 O2 55.67(15)
O4 O3 C1 C6 -62.05(16)
O4 O3 C1 C2 177.09(11)
O2 C1 C2 C3 -60.84(17)
O3 C1 C2 C3 178.02(13)
C6 C1 C2 C3 55.47(18)
C1 C2 C3 C4 -57.0(2)
C2 C3 C4 C5 57.2(2)
C3 C4 C5 C6 -54.7(2)
O2 C1 C6 C5 68.80(17)
O3 C1 C6 C5 -168.24(14)
C2 C1 C6 C5 -53.32(19)
C4 C5 C6 C1 52.6(2)
O3 O4 C7 O5 61.51(15)
O3 O4 C7 C8 -54.97(15)
O3 O4 C7 C12 -176.40(11)
O6 O5 C7 O4 54.40(16)
O6 O5 C7 C8 178.01(11)
O6 O5 C7 C12 -60.55(16)
O4 C7 C8 C9 -61.02(19)
O5 C7 C8 C9 176.62(14)
C12 C7 C8 C9 54.27(19)
C7 C8 C9 C10 -55.5(2)
C8 C9 C10 C11 56.2(2)
C9 C10 C11 C12 -54.8(2)
O4 C7 C12 C11 70.19(17)
O5 C7 C12 C11 -168.39(14)
C8 C7 C12 C11 -52.78(19)
C10 C11 C12 C7 52.8(2)
O2 O1 C13 O6 57.46(15)
O2 O1 C13 C18 179.51(11)
O2 O1 C13 C14 -58.32(15)
O5 O6 C13 O1 59.15(14)
O5 O6 C13 C18 -56.62(15)
O5 O6 C13 C14 -178.85(11)
O1 C13 C14 C15 -64.80(18)
O6 C13 C14 C15 174.06(14)
C18 C13 C14 C15 51.5(2)
C13 C14 C15 C16 -55.8(2)
C14 C15 C16 C17 58.7(2)
C15 C16 C17 C18 -56.7(2)
O1 C13 C18 C17 72.47(17)
O6 C13 C18 C17 -166.39(15)
C14 C13 C18 C17 -50.0(2)
C16 C17 C18 C13 52.2(2)
